data_4086262
loop_
_publ_author_name
'Munjanja, Lloyd'
'Brennessel, William W.'
'Jones, William D.'

_publ_section_title
;
 Mechanistic Insights in the Exchange of Arylthiolate Groups in
 Aryl(arylthiolato)palladium Complexes Supported by a Dippe Ligand
;
_journal_issue 18
_journal_name_full Organometallics
_journal_page_first 4574
_journal_paper_doi 10.1021/acs.organomet.5b00662
_journal_volume 34
_journal_year 2015
_chemical_formula_moiety 'C21 H39 I P2 Pd'
_chemical_formula_sum 'C21 H39 I P2 Pd'
_chemical_formula_weight 586.76
_chemical_name_common jonlm16
_chemical_name_systematic Pd(dippe)(tolyl)I
_space_group_crystal_system monoclinic
_space_group_IT_number 14
_space_group_name_Hall '-P 2yn'
_space_group_name_H-M_alt 'P 1 21/n 1'
_symmetry_space_group_name_Hall '-P 2yn'
_symmetry_space_group_name_H-M 'P 1 21/n 1'
_atom_sites_solution_hydrogens geom
_atom_sites_solution_primary direct
_atom_sites_solution_secondary difmap
_audit_creation_method SHELXL-2014/7
_cell_angle_alpha 90
_cell_angle_beta 95.0676(18)
_cell_angle_gamma 90
_cell_formula_units_Z 4
_cell_length_a 8.3650(8)
_cell_length_b 25.177(3)
_cell_length_c 11.5074(11)
_cell_measurement_reflns_used 3822
_cell_measurement_temperature 100.0(5)
_cell_measurement_theta_max 37.70
_cell_measurement_theta_min 2.40
_cell_volume 2414.0(4)
_computing_cell_refinement 'SAINT (Bruker, 2014)'
_computing_data_collection 'APEX2 (Bruker, 2014)'
_computing_data_reduction 'SAINT (Bruker, 2014)'
_computing_molecular_graphics 'SHELXTL (Sheldrick, 2008)'
_computing_publication_material 'SHELXTL (Sheldrick, 2008)'
_computing_structure_refinement 'SHELXL-2014/7 (Sheldrick, 2015)'
_computing_structure_solution 'SIR2011 (Burla et al., 2012)'
_diffrn_ambient_temperature 100.0(5)
_diffrn_measured_fraction_theta_full 1.000
_diffrn_measured_fraction_theta_max 0.975
_diffrn_measurement_device_type 'Bruker SMART APEX II CCD platform'
_diffrn_measurement_method '\w scans'
_diffrn_radiation_type MoK\a
_diffrn_radiation_wavelength 0.71073
_diffrn_reflns_av_R_equivalents 0.0591
_diffrn_reflns_av_unetI/netI 0.0691
_diffrn_reflns_laue_measured_fraction_full 1.000
_diffrn_reflns_laue_measured_fraction_max 0.975
_diffrn_reflns_limit_h_max 14
_diffrn_reflns_limit_h_min -14
_diffrn_reflns_limit_k_max 44
_diffrn_reflns_limit_k_min -44
_diffrn_reflns_limit_l_max 19
_diffrn_reflns_limit_l_min -19
_diffrn_reflns_number 88244
_diffrn_reflns_point_group_measured_fraction_full 1.000
_diffrn_reflns_point_group_measured_fraction_max 0.975
_diffrn_reflns_theta_full 37.785
_diffrn_reflns_theta_max 38.569
_diffrn_reflns_theta_min 1.952
_diffrn_source 'fine-focus sealed tube'
_exptl_absorpt_coefficient_mu 2.183
_exptl_absorpt_correction_T_max 0.4404
_exptl_absorpt_correction_T_min 0.3602
_exptl_absorpt_correction_type multi-scan
_exptl_absorpt_process_details 'SADABS (Sheldrick, 2014)'
_exptl_crystal_colour orange
_exptl_crystal_density_diffrn 1.614
_exptl_crystal_description block
_exptl_crystal_F_000 1176
_exptl_crystal_size_max 0.36
_exptl_crystal_size_mid 0.14
_exptl_crystal_size_min 0.12
_refine_diff_density_max 2.185
_refine_diff_density_min -2.261
_refine_diff_density_rms 0.156
_refine_ls_extinction_method none
_refine_ls_goodness_of_fit_ref 1.087
_refine_ls_hydrogen_treatment constr
_refine_ls_matrix_type full
_refine_ls_number_parameters 235
_refine_ls_number_reflns 13304
_refine_ls_number_restraints 0
_refine_ls_restrained_S_all 1.087
_refine_ls_R_factor_all 0.0625
_refine_ls_R_factor_gt 0.0444
_refine_ls_shift/su_max 0.001
_refine_ls_shift/su_mean 0.000
_refine_ls_structure_factor_coef Fsqd
_refine_ls_weighting_details 'w=1/[\s^2^(Fo^2^)+(0.0403P)^2^+2.0371P] where P=(Fo^2^+2Fc^2^)/3'
_refine_ls_weighting_scheme calc
_refine_ls_wR_factor_gt 0.1230
_refine_ls_wR_factor_ref 0.1275
_reflns_Friedel_coverage 0.000
_reflns_number_gt 9324
_reflns_number_total 13304
_reflns_threshold_expression 'I > 2\s(I)'
_cod_data_source_file om5b00662_si_002.cif
_cod_data_source_block 2a
_cod_original_cell_volume 2414.1(4)
_cod_database_code 4086262
_shelx_space_group_comment
; 
The symmetry employed for this shelxl refinement is uniquely defined 
by the following loop, which should always be used as a source of 
symmetry information in preference to the above space-group names. 
They are only intended as comments. 
;
_shelx_estimated_absorpt_t_min 0.507
_shelx_estimated_absorpt_t_max 0.780

loop_
_space_group_symop_operation_xyz
'x, y, z'
'-x+1/2, y+1/2, -z+1/2'
'-x, -y, -z'
'x-1/2, -y-1/2, z-1/2'

loop_
_atom_site_label
_atom_site_type_symbol
_atom_site_fract_x
_atom_site_fract_y
_atom_site_fract_z
_atom_site_U_iso_or_equiv
_atom_site_adp_type
_atom_site_occupancy
_atom_site_site_symmetry_order
_atom_site_calc_flag
_atom_site_refinement_flags_posn
_atom_site_refinement_flags_adp
Pd1 Pd 0.85153(2) 0.13185(2) 0.63747(2) 0.01651(5) Uani 1 1 d . .
I1 I 0.60220(2) 0.16679(2) 0.50081(2) 0.02838(6) Uani 1 1 d . .
P1 P 1.02652(9) 0.19411(3) 0.56937(7) 0.01810(13) Uani 1 1 d . .
P2 P 1.05861(9) 0.10343(3) 0.76062(7) 0.01805(13) Uani 1 1 d . .
C1 C 0.7097(3) 0.07341(12) 0.6990(3) 0.0194(5) Uani 1 1 d . .
C2 C 0.6514(3) 0.07238(13) 0.8088(3) 0.0213(5) Uani 1 1 d . .
H2A H 0.6712 0.1018 0.8597 0.026 Uiso 1 1 calc R U
C3 C 0.5643(4) 0.02901(13) 0.8458(3) 0.0244(6) Uani 1 1 d . .
H3A H 0.5276 0.0293 0.9216 0.029 Uiso 1 1 calc R U
C4 C 0.5306(4) -0.01469(13) 0.7732(3) 0.0255(6) Uani 1 1 d . .
C5 C 0.5809(4) -0.01310(13) 0.6613(3) 0.0251(6) Uani 1 1 d . .
H5A H 0.5554 -0.0416 0.6089 0.030 Uiso 1 1 calc R U
C6 C 0.6682(4) 0.02979(13) 0.6258(3) 0.0230(6) Uani 1 1 d . .
H6A H 0.7013 0.0298 0.5489 0.028 Uiso 1 1 calc R U
C7 C 0.4415(5) -0.06241(14) 0.8136(4) 0.0342(8) Uani 1 1 d . .
H7A H 0.3644 -0.0510 0.8679 0.051 Uiso 1 1 calc R U
H7B H 0.5180 -0.0874 0.8530 0.051 Uiso 1 1 calc R U
H7C H 0.3842 -0.0799 0.7461 0.051 Uiso 1 1 calc R U
C8 C 1.2096(3) 0.19345(12) 0.6720(3) 0.0212(5) Uani 1 1 d . .
H8A H 1.3027 0.2046 0.6305 0.025 Uiso 1 1 calc R U
H8B H 1.1972 0.2192 0.7356 0.025 Uiso 1 1 calc R U
C9 C 1.2417(3) 0.13814(13) 0.7245(3) 0.0221(5) Uani 1 1 d . .
H9A H 1.3155 0.1416 0.7962 0.026 Uiso 1 1 calc R U
H9B H 1.2961 0.1163 0.6683 0.026 Uiso 1 1 calc R U
C10 C 1.1005(4) 0.18319(13) 0.4237(3) 0.0231(6) Uani 1 1 d . .
H10A H 1.2001 0.2048 0.4198 0.028 Uiso 1 1 calc R U
C11 C 1.1454(5) 0.12466(14) 0.4087(3) 0.0288(7) Uani 1 1 d . .
H11A H 1.1881 0.1198 0.3328 0.043 Uiso 1 1 calc R U
H11B H 1.0498 0.1025 0.4127 0.043 Uiso 1 1 calc R U
H11C H 1.2270 0.1144 0.4710 0.043 Uiso 1 1 calc R U
C12 C 0.9794(5) 0.2009(2) 0.3234(3) 0.0398(9) Uani 1 1 d . .
H12A H 1.0171 0.1898 0.2489 0.060 Uiso 1 1 calc R U
H12B H 0.9687 0.2396 0.3246 0.060 Uiso 1 1 calc R U
H12C H 0.8749 0.1845 0.3325 0.060 Uiso 1 1 calc R U
C13 C 0.9604(4) 0.26405(12) 0.5670(3) 0.0237(6) Uani 1 1 d . .
H13A H 0.8705 0.2672 0.5040 0.028 Uiso 1 1 calc R U
C14 C 0.8918(4) 0.27832(14) 0.6822(3) 0.0295(7) Uani 1 1 d . .
H14A H 0.8528 0.3150 0.6786 0.044 Uiso 1 1 calc R U
H14B H 0.9760 0.2747 0.7466 0.044 Uiso 1 1 calc R U
H14C H 0.8028 0.2543 0.6950 0.044 Uiso 1 1 calc R U
C15 C 1.0910(5) 0.30294(14) 0.5371(4) 0.0354(8) Uani 1 1 d . .
H15A H 1.0477 0.3391 0.5342 0.053 Uiso 1 1 calc R U
H15B H 1.1274 0.2937 0.4610 0.053 Uiso 1 1 calc R U
H15C H 1.1818 0.3009 0.5969 0.053 Uiso 1 1 calc R U
C16 C 1.1197(4) 0.03286(12) 0.7598(3) 0.0214(5) Uani 1 1 d . .
H16A H 1.2311 0.0308 0.7989 0.026 Uiso 1 1 calc R U
C17 C 1.1275(4) 0.01395(14) 0.6339(3) 0.0287(7) Uani 1 1 d . .
H17A H 1.1753 -0.0216 0.6341 0.043 Uiso 1 1 calc R U
H17B H 1.1934 0.0386 0.5927 0.043 Uiso 1 1 calc R U
H17C H 1.0189 0.0127 0.5944 0.043 Uiso 1 1 calc R U
C18 C 1.0151(4) -0.00448(14) 0.8262(3) 0.0278(6) Uani 1 1 d . .
H18A H 1.0628 -0.0401 0.8298 0.042 Uiso 1 1 calc R U
H18B H 0.9071 -0.0062 0.7858 0.042 Uiso 1 1 calc R U
H18C H 1.0086 0.0090 0.9056 0.042 Uiso 1 1 calc R U
C20 C 1.0366(4) 0.11827(14) 0.9162(3) 0.0238(6) Uani 1 1 d . .
H20A H 0.9434 0.0971 0.9394 0.029 Uiso 1 1 calc R U
C21 C 0.9964(5) 0.17661(16) 0.9324(3) 0.0323(7) Uani 1 1 d . .
H21A H 0.9582 0.1818 1.0097 0.048 Uiso 1 1 calc R U
H21B H 0.9125 0.1874 0.8722 0.048 Uiso 1 1 calc R U
H21C H 1.0927 0.1982 0.9257 0.048 Uiso 1 1 calc R U
C22 C 1.1827(4) 0.10265(15) 0.9985(3) 0.0286(7) Uani 1 1 d . .
H22A H 1.1604 0.1095 1.0793 0.043 Uiso 1 1 calc R U
H22B H 1.2758 0.1236 0.9799 0.043 Uiso 1 1 calc R U
H22C H 1.2054 0.0648 0.9890 0.043 Uiso 1 1 calc R U

loop_
_atom_site_aniso_label
_atom_site_aniso_U_11
_atom_site_aniso_U_22
_atom_site_aniso_U_33
_atom_site_aniso_U_23
_atom_site_aniso_U_13
_atom_site_aniso_U_12
Pd1 0.01165(8) 0.02002(9) 0.01778(9) 0.00010(7) 0.00092(6) -0.00074(7)
I1 0.01722(9) 0.03448(12) 0.03233(11) 0.00692(8) -0.00405(7) 0.00020(7)
P1 0.0141(3) 0.0203(3) 0.0202(3) 0.0009(3) 0.0025(2) 0.0001(2)
P2 0.0138(3) 0.0219(3) 0.0183(3) 0.0006(3) 0.0006(2) -0.0017(2)
C1 0.0134(11) 0.0224(13) 0.0223(12) 0.0000(10) 0.0000(9) -0.0015(9)
C2 0.0158(12) 0.0248(14) 0.0238(13) -0.0023(11) 0.0036(10) -0.0009(10)
C3 0.0201(13) 0.0279(15) 0.0256(14) 0.0034(12) 0.0035(11) -0.0017(11)
C4 0.0165(12) 0.0230(14) 0.0361(17) 0.0049(12) -0.0032(11) 0.0011(10)
C5 0.0169(12) 0.0252(14) 0.0322(16) -0.0048(12) -0.0036(11) 0.0007(10)
C6 0.0195(13) 0.0252(14) 0.0238(13) -0.0051(11) -0.0010(10) -0.0012(10)
C7 0.0281(16) 0.0261(16) 0.047(2) 0.0109(15) -0.0040(15) -0.0042(13)
C8 0.0131(11) 0.0241(13) 0.0261(14) -0.0007(11) -0.0007(10) -0.0017(9)
C9 0.0123(11) 0.0284(15) 0.0253(13) 0.0024(11) 0.0004(9) -0.0010(10)
C10 0.0209(13) 0.0276(14) 0.0214(13) 0.0021(11) 0.0060(10) 0.0017(11)
C11 0.0327(17) 0.0287(16) 0.0255(15) -0.0046(12) 0.0060(12) -0.0034(13)
C12 0.0309(18) 0.066(3) 0.0226(15) 0.0054(17) 0.0058(13) 0.0157(18)
C13 0.0183(12) 0.0218(13) 0.0316(16) 0.0016(11) 0.0065(11) 0.0014(10)
C14 0.0275(16) 0.0263(15) 0.0351(18) -0.0047(13) 0.0052(13) 0.0038(12)
C15 0.0311(17) 0.0187(14) 0.058(2) 0.0067(15) 0.0125(16) 0.0004(12)
C16 0.0174(12) 0.0225(13) 0.0237(13) 0.0018(10) -0.0008(10) -0.0004(10)
C17 0.0308(16) 0.0266(15) 0.0291(16) -0.0024(12) 0.0038(13) 0.0060(12)
C18 0.0292(16) 0.0262(15) 0.0278(15) 0.0031(12) 0.0007(12) -0.0053(12)
C20 0.0192(13) 0.0323(15) 0.0197(13) -0.0006(11) 0.0010(10) -0.0048(11)
C21 0.0337(18) 0.0404(19) 0.0233(15) -0.0070(14) 0.0049(13) 0.0037(15)
C22 0.0253(15) 0.0383(18) 0.0211(14) 0.0021(13) -0.0048(11) -0.0046(13)

loop_
_atom_type_symbol
_atom_type_description
_atom_type_scat_dispersion_real
_atom_type_scat_dispersion_imag
_atom_type_scat_source
C C 0.0033 0.0016 'International Tables Vol C Tables 4.2.6.8 and 6.1.1.4'
H H 0.0000 0.0000 'International Tables Vol C Tables 4.2.6.8 and 6.1.1.4'
P P 0.1023 0.0942 'International Tables Vol C Tables 4.2.6.8 and 6.1.1.4'
Pd Pd -0.9988 1.0072 'International Tables Vol C Tables 4.2.6.8 and 6.1.1.4'
I I -0.4742 1.8119 'International Tables Vol C Tables 4.2.6.8 and 6.1.1.4'

loop_
_geom_angle_atom_site_label_1
_geom_angle_atom_site_label_2
_geom_angle_atom_site_label_3
_geom_angle
C1 Pd1 P2 89.48(8)
C1 Pd1 P1 176.16(8)
P2 Pd1 P1 87.38(3)
C1 Pd1 I1 89.67(8)
P2 Pd1 I1 177.50(2)
P1 Pd1 I1 93.56(2)
C13 P1 C8 104.37(15)
C13 P1 C10 104.53(15)
C8 P1 C10 104.58(14)
C13 P1 Pd1 116.82(10)
C8 P1 Pd1 106.79(10)
C10 P1 Pd1 118.28(11)
C9 P2 C16 102.65(14)
C9 P2 C20 106.13(14)
C16 P2 C20 104.45(15)
C9 P2 Pd1 108.37(10)
C16 P2 Pd1 119.93(10)
C20 P2 Pd1 113.99(11)
C2 C1 C6 116.1(3)
C2 C1 Pd1 125.8(2)
C6 C1 Pd1 118.1(2)
C1 C2 C3 121.6(3)
C1 C2 H2A 119.2
C3 C2 H2A 119.2
C4 C3 C2 121.1(3)
C4 C3 H3A 119.5
C2 C3 H3A 119.5
C5 C4 C3 118.0(3)
C5 C4 C7 120.4(3)
C3 C4 C7 121.5(3)
C6 C5 C4 120.4(3)
C6 C5 H5A 119.8
C4 C5 H5A 119.8
C5 C6 C1 122.7(3)
C5 C6 H6A 118.7
C1 C6 H6A 118.7
C4 C7 H7A 109.5
C4 C7 H7B 109.5
H7A C7 H7B 109.5
C4 C7 H7C 109.5
H7A C7 H7C 109.5
H7B C7 H7C 109.5
C9 C8 P1 111.5(2)
C9 C8 H8A 109.3
P1 C8 H8A 109.3
C9 C8 H8B 109.3
P1 C8 H8B 109.3
H8A C8 H8B 108.0
C8 C9 P2 113.6(2)
C8 C9 H9A 108.9
P2 C9 H9A 108.9
C8 C9 H9B 108.9
P2 C9 H9B 108.9
H9A C9 H9B 107.7
C12 C10 C11 110.3(3)
C12 C10 P1 112.7(2)
C11 C10 P1 110.4(2)
C12 C10 H10A 107.8
C11 C10 H10A 107.8
P1 C10 H10A 107.8
C10 C11 H11A 109.5
C10 C11 H11B 109.5
H11A C11 H11B 109.5
C10 C11 H11C 109.5
H11A C11 H11C 109.5
H11B C11 H11C 109.5
C10 C12 H12A 109.5
C10 C12 H12B 109.5
H12A C12 H12B 109.5
C10 C12 H12C 109.5
H12A C12 H12C 109.5
H12B C12 H12C 109.5
C15 C13 C14 111.9(3)
C15 C13 P1 113.3(2)
C14 C13 P1 110.2(2)
C15 C13 H13A 107.0
C14 C13 H13A 107.0
P1 C13 H13A 107.0
C13 C14 H14A 109.5
C13 C14 H14B 109.5
H14A C14 H14B 109.5
C13 C14 H14C 109.5
H14A C14 H14C 109.5
H14B C14 H14C 109.5
C13 C15 H15A 109.5
C13 C15 H15B 109.5
H15A C15 H15B 109.5
C13 C15 H15C 109.5
H15A C15 H15C 109.5
H15B C15 H15C 109.5
C17 C16 C18 110.8(3)
C17 C16 P2 109.8(2)
C18 C16 P2 114.6(2)
C17 C16 H16A 107.1
C18 C16 H16A 107.1
P2 C16 H16A 107.1
C16 C17 H17A 109.5
C16 C17 H17B 109.5
H17A C17 H17B 109.5
C16 C17 H17C 109.5
H17A C17 H17C 109.5
H17B C17 H17C 109.5
C16 C18 H18A 109.5
C16 C18 H18B 109.5
H18A C18 H18B 109.5
C16 C18 H18C 109.5
H18A C18 H18C 109.5
H18B C18 H18C 109.5
C21 C20 C22 110.2(3)
C21 C20 P2 110.8(2)
C22 C20 P2 113.8(2)
C21 C20 H20A 107.2
C22 C20 H20A 107.2
P2 C20 H20A 107.2
C20 C21 H21A 109.5
C20 C21 H21B 109.5
H21A C21 H21B 109.5
C20 C21 H21C 109.5
H21A C21 H21C 109.5
H21B C21 H21C 109.5
C20 C22 H22A 109.5
C20 C22 H22B 109.5
H22A C22 H22B 109.5
C20 C22 H22C 109.5
H22A C22 H22C 109.5
H22B C22 H22C 109.5

loop_
_geom_bond_atom_site_label_1
_geom_bond_atom_site_label_2
_geom_bond_distance
Pd1 C1 2.055(3)
Pd1 P2 2.2555(8)
Pd1 P1 2.3273(8)
Pd1 I1 2.6490(3)
P1 C13 1.845(3)
P1 C8 1.850(3)
P1 C10 1.858(3)
P2 C9 1.843(3)
P2 C16 1.849(3)
P2 C20 1.854(3)
C1 C2 1.394(4)
C1 C6 1.409(4)
C2 C3 1.400(4)
C2 H2A 0.9500
C3 C4 1.395(5)
C3 H3A 0.9500
C4 C5 1.391(5)
C4 C7 1.508(5)
C5 C6 1.385(5)
C5 H5A 0.9500
C6 H6A 0.9500
C7 H7A 0.9800
C7 H7B 0.9800
C7 H7C 0.9800
C8 C9 1.532(4)
C8 H8A 0.9900
C8 H8B 0.9900
C9 H9A 0.9900
C9 H9B 0.9900
C10 C12 1.534(5)
C10 C11 1.534(5)
C10 H10A 1.0000
C11 H11A 0.9800
C11 H11B 0.9800
C11 H11C 0.9800
C12 H12A 0.9800
C12 H12B 0.9800
C12 H12C 0.9800
C13 C15 1.529(5)
C13 C14 1.533(5)
C13 H13A 1.0000
C14 H14A 0.9800
C14 H14B 0.9800
C14 H14C 0.9800
C15 H15A 0.9800
C15 H15B 0.9800
C15 H15C 0.9800
C16 C17 1.531(5)
C16 C18 1.534(4)
C16 H16A 1.0000
C17 H17A 0.9800
C17 H17B 0.9800
C17 H17C 0.9800
C18 H18A 0.9800
C18 H18B 0.9800
C18 H18C 0.9800
C20 C21 1.522(5)
C20 C22 1.530(4)
C20 H20A 1.0000
C21 H21A 0.9800
C21 H21B 0.9800
C21 H21C 0.9800
C22 H22A 0.9800
C22 H22B 0.9800
C22 H22C 0.9800

loop_
_geom_torsion_atom_site_label_1
_geom_torsion_atom_site_label_2
_geom_torsion_atom_site_label_3
_geom_torsion_atom_site_label_4
_geom_torsion
C6 C1 C2 C3 3.4(4)
Pd1 C1 C2 C3 -175.7(2)
C1 C2 C3 C4 -0.9(5)
C2 C3 C4 C5 -2.3(5)
C2 C3 C4 C7 178.0(3)
C3 C4 C5 C6 2.8(5)
C7 C4 C5 C6 -177.5(3)
C4 C5 C6 C1 -0.2(5)
C2 C1 C6 C5 -2.9(4)
Pd1 C1 C6 C5 176.2(2)
C13 P1 C8 C9 156.1(2)
C10 P1 C8 C9 -94.3(2)
Pd1 P1 C8 C9 31.8(2)
P1 C8 C9 P2 -39.8(3)
C16 P2 C9 C8 156.9(2)
C20 P2 C9 C8 -93.7(2)
Pd1 P2 C9 C8 29.1(2)
C13 P1 C10 C12 -51.0(3)
C8 P1 C10 C12 -160.4(3)
Pd1 P1 C10 C12 81.0(3)
C13 P1 C10 C11 -174.7(2)
C8 P1 C10 C11 75.9(3)
Pd1 P1 C10 C11 -42.7(3)
C8 P1 C13 C15 54.5(3)
C10 P1 C13 C15 -55.1(3)
Pd1 P1 C13 C15 172.1(2)
C8 P1 C13 C14 -71.8(3)
C10 P1 C13 C14 178.6(2)
Pd1 P1 C13 C14 45.8(3)
C9 P2 C16 C17 -74.5(2)
C20 P2 C16 C17 174.9(2)
Pd1 P2 C16 C17 45.7(3)
C9 P2 C16 C18 160.1(2)
C20 P2 C16 C18 49.5(3)
Pd1 P2 C16 C18 -79.7(2)
C9 P2 C20 C21 68.3(3)
C16 P2 C20 C21 176.4(2)
Pd1 P2 C20 C21 -50.9(3)
C9 P2 C20 C22 -56.5(3)
C16 P2 C20 C22 51.6(3)
Pd1 P2 C20 C22 -175.7(2)
